data_7107058
loop_
_publ_author_name
'Ying Wei'
'Shaoxia Lin'
'Juan Zhang'
'Zaihai Niu'
'Qiang Fu'
'Fushun Liang'

_publ_section_title
;
 Halonium-initiated electrophilic cascades of 1-alkenoylcyclopropane
 carboxamides: efficient access to dihydrofuropyridinones and
 3(2H)-furanones
;
_journal_name_full Chem.Commun.
_journal_page_first 12394
_journal_paper_doi 10.1039/c1cc15319f
_journal_volume 47
_journal_year 2011
_chemical_formula_sum 'C14 H14 Cl N O4'
_chemical_formula_weight 295.71
_chemical_name_systematic
;
?
;
_space_group_IT_number 9
_symmetry_cell_setting monoclinic
_symmetry_space_group_name_Hall 'C -2yc'
_symmetry_space_group_name_H-M 'C 1 c 1'
_atom_sites_solution_hydrogens geom
_atom_sites_solution_primary direct
_atom_sites_solution_secondary difmap
_audit_creation_method SHELXL-97
_cell_angle_alpha 90.00
_cell_angle_beta 91.024(3)
_cell_angle_gamma 90.00
_cell_formula_units_Z 4
_cell_length_a 4.670(3)
_cell_length_b 24.712(3)
_cell_length_c 12.388(3)
_cell_measurement_reflns_used 3634
_cell_measurement_temperature 293(2)
_cell_measurement_theta_max 25.04
_cell_measurement_theta_min 3.28
_cell_volume 1429.4(10)
_computing_cell_refinement 'Bruker SMART'
_computing_data_collection 'Bruker SMART'
_computing_data_reduction 'Bruker SMART'
_computing_molecular_graphics 'Bruker SHELXTL'
_computing_publication_material 'Bruker SHELXTL'
_computing_structure_refinement 'SHELXL-97 (Sheldrick, 1997)'
_computing_structure_solution 'SHELXS-97 (Sheldrick, 1990)'
_diffrn_ambient_temperature 293(2)
_diffrn_measured_fraction_theta_full 0.999
_diffrn_measured_fraction_theta_max 0.999
_diffrn_measurement_device_type 'Bruker APEX area-detector diffractometer'
_diffrn_measurement_method '\f and \w scan'
_diffrn_radiation_monochromator graphite
_diffrn_radiation_source 'fine-focus sealed tube'
_diffrn_radiation_type MoK\a
_diffrn_radiation_wavelength 0.71073
_diffrn_reflns_av_R_equivalents 0.0384
_diffrn_reflns_av_sigmaI/netI 0.0506
_diffrn_reflns_limit_h_max 5
_diffrn_reflns_limit_h_min -5
_diffrn_reflns_limit_k_max 27
_diffrn_reflns_limit_k_min -28
_diffrn_reflns_limit_l_max 11
_diffrn_reflns_limit_l_min -14
_diffrn_reflns_number 3555
_diffrn_reflns_theta_full 25.04
_diffrn_reflns_theta_max 25.04
_diffrn_reflns_theta_min 1.65
_diffrn_standards_decay_% 0
_diffrn_standards_interval_time 0
_diffrn_standards_number 0
_exptl_absorpt_coefficient_mu 0.279
_exptl_absorpt_correction_T_max 0.9365
_exptl_absorpt_correction_T_min 0.9043
_exptl_absorpt_correction_type multi-scan
_exptl_crystal_colour colorless
_exptl_crystal_density_diffrn 1.374
_exptl_crystal_density_method 'not measured'
_exptl_crystal_description block
_exptl_crystal_F_000 616
_exptl_crystal_size_max 0.37
_exptl_crystal_size_mid 0.33
_exptl_crystal_size_min 0.24
_refine_diff_density_max 0.167
_refine_diff_density_min -0.255
_refine_diff_density_rms 0.035
_refine_ls_abs_structure_details 'Flack H D (1983), Acta Cryst. A39, 876-881'
_refine_ls_abs_structure_Flack -0.07(11)
_refine_ls_extinction_method none
_refine_ls_goodness_of_fit_ref 1.003
_refine_ls_hydrogen_treatment constr
_refine_ls_matrix_type full
_refine_ls_number_parameters 185
_refine_ls_number_reflns 1957
_refine_ls_number_restraints 2
_refine_ls_restrained_S_all 1.002
_refine_ls_R_factor_all 0.0645
_refine_ls_R_factor_gt 0.0435
_refine_ls_shift/su_max 0.000
_refine_ls_shift/su_mean 0.000
_refine_ls_structure_factor_coef Fsqd
_refine_ls_weighting_details 'calc w=1/[\s^2^(Fo^2^)+(0.0677P)^2^+0.0000P] where P=(Fo^2^+2Fc^2^)/3'
_refine_ls_weighting_scheme calc
_refine_ls_wR_factor_gt 0.1049
_refine_ls_wR_factor_ref 0.1191
_reflns_number_gt 1467
_reflns_number_total 1957
_reflns_threshold_expression >2sigma(I)
_cod_data_source_file c1cc15319f.txt
_cod_data_source_block 2
_cod_original_sg_symbol_H-M Cc
_cod_database_code 7107058

loop_
_symmetry_equiv_pos_as_xyz
'x, y, z'
'x, -y, z+1/2'
'x+1/2, y+1/2, z'
'x+1/2, -y+1/2, z+1/2'

loop_
_atom_site_label
_atom_site_type_symbol
_atom_site_fract_x
_atom_site_fract_y
_atom_site_fract_z
_atom_site_U_iso_or_equiv
_atom_site_adp_type
_atom_site_occupancy
_atom_site_symmetry_multiplicity
_atom_site_calc_flag
_atom_site_refinement_flags
C1 C 0.0580(8) 0.14848(15) 0.5017(4) 0.0585(10) Uani 1 1 d .
C2 C 0.2510(9) 0.18595(17) 0.5418(5) 0.0792(15) Uani 1 1 d .
C3 C 0.3787(15) 0.2233(2) 0.4742(9) 0.134(3) Uani 1 1 d .
H3 H 0.5101 0.2482 0.5020 0.160 Uiso 1 1 calc R
C4 C 0.309(2) 0.2232(3) 0.3663(11) 0.164(6) Uani 1 1 d .
H4 H 0.3964 0.2479 0.3207 0.197 Uiso 1 1 calc R
C5 C 0.119(2) 0.1882(3) 0.3260(6) 0.138(4) Uani 1 1 d .
H5 H 0.0704 0.1895 0.2528 0.166 Uiso 1 1 calc R
C6 C -0.0096(12) 0.14981(19) 0.3915(4) 0.0861(15) Uani 1 1 d .
H6 H -0.1397 0.1252 0.3621 0.103 Uiso 1 1 calc R
C7 C -0.0818(8) 0.10682(17) 0.5717(3) 0.0640(11) Uani 1 1 d .
H7A H -0.1595 0.1244 0.6347 0.077 Uiso 1 1 calc R
H7B H -0.2394 0.0902 0.5319 0.077 Uiso 1 1 calc R
C8 C 0.1533(7) 0.04760(14) 0.7064(3) 0.0456(9) Uani 1 1 d .
C9 C 0.3367(7) 0.00871(14) 0.7481(3) 0.0444(8) Uani 1 1 d .
C10 C 0.2870(7) 0.00547(17) 0.8580(3) 0.0526(9) Uani 1 1 d .
C11 C 0.0540(8) 0.04549(18) 0.8817(3) 0.0623(11) Uani 1 1 d .
H11A H -0.1110 0.0273 0.9114 0.075 Uiso 1 1 calc R
H11B H 0.1216 0.0725 0.9330 0.075 Uiso 1 1 calc R
C13 C 0.5445(7) -0.02504(14) 0.6877(3) 0.0481(9) Uani 1 1 d .
H13A H 0.6012 -0.0058 0.6232 0.058 Uiso 1 1 calc R
H13B H 0.7146 -0.0308 0.7323 0.058 Uiso 1 1 calc R
C14 C 0.4211(8) -0.07837(15) 0.6563(4) 0.0596(10) Uani 1 1 d .
H14A H 0.3680 -0.0985 0.7201 0.071 Uiso 1 1 calc R
H14B H 0.2513 -0.0733 0.6112 0.071 Uiso 1 1 calc R
C16 C 0.5522(14) -0.1492(2) 0.5409(6) 0.103(2) Uani 1 1 d .
H16 H 0.6906 -0.1677 0.5023 0.123 Uiso 1 1 calc R
Cl1 Cl 0.3276(3) 0.18703(6) 0.67995(16) 0.1254(7) Uani 1 1 d .
N1 N 0.1215(6) 0.06477(12) 0.6065(3) 0.0490(8) Uani 1 1 d .
O1 O 0.4068(6) -0.02262(12) 0.9292(2) 0.0688(8) Uani 1 1 d .
O2 O -0.0189(5) 0.07016(10) 0.7802(2) 0.0558(7) Uani 1 1 d .
O3 O 0.6377(7) -0.10748(13) 0.5976(4) 0.0980(12) Uani 1 1 d .
O4 O 0.3150(11) -0.16561(17) 0.5342(5) 0.1256(16) Uani 1 1 d .
H1 H 0.222(8) 0.0511(14) 0.552(3) 0.046(10) Uiso 1 1 d .

loop_
_atom_site_aniso_label
_atom_site_aniso_U_11
_atom_site_aniso_U_22
_atom_site_aniso_U_33
_atom_site_aniso_U_23
_atom_site_aniso_U_13
_atom_site_aniso_U_12
C1 0.059(2) 0.052(2) 0.064(3) -0.0015(18) 0.008(2) 0.0124(18)
C2 0.061(3) 0.048(2) 0.129(5) -0.022(3) 0.020(3) 0.010(2)
C3 0.096(4) 0.046(3) 0.261(11) 0.007(5) 0.064(7) 0.011(3)
C4 0.158(8) 0.081(5) 0.258(13) 0.068(8) 0.120(10) 0.050(5)
C5 0.204(9) 0.114(5) 0.098(5) 0.053(5) 0.070(6) 0.091(6)
C6 0.107(4) 0.076(3) 0.076(4) 0.006(3) 0.003(3) 0.036(3)
C7 0.053(2) 0.072(3) 0.066(3) 0.004(2) -0.006(2) 0.006(2)
C8 0.0414(18) 0.055(2) 0.041(2) -0.0119(17) 0.0089(16) -0.0051(16)
C9 0.0424(18) 0.053(2) 0.038(2) -0.0017(16) 0.0066(15) -0.0017(16)
C10 0.0426(18) 0.079(3) 0.036(2) 0.0016(19) -0.0008(16) -0.0128(18)
C11 0.059(2) 0.091(3) 0.037(2) -0.014(2) 0.0093(18) -0.004(2)
C13 0.0445(18) 0.050(2) 0.050(2) 0.0004(16) 0.0065(16) 0.0005(16)
C14 0.051(2) 0.061(2) 0.067(3) -0.008(2) 0.008(2) 0.0009(18)
C16 0.092(4) 0.070(3) 0.148(6) -0.031(3) 0.024(4) 0.008(3)
Cl1 0.0997(10) 0.1154(11) 0.1600(17) -0.0828(11) -0.0305(10) 0.0184(9)
N1 0.0482(17) 0.0558(18) 0.043(2) -0.0021(15) 0.0067(15) 0.0088(15)
O1 0.0638(17) 0.101(2) 0.0411(16) 0.0137(15) 0.0011(14) -0.0092(16)
O2 0.0536(15) 0.0702(16) 0.0441(16) -0.0094(12) 0.0121(13) 0.0065(12)
O3 0.0663(17) 0.072(2) 0.157(4) -0.047(2) 0.0205(19) 0.0021(16)
O4 0.109(3) 0.091(3) 0.176(5) -0.061(3) 0.007(3) -0.005(2)

loop_
_atom_type_symbol
_atom_type_description
_atom_type_scat_dispersion_real
_atom_type_scat_dispersion_imag
_atom_type_scat_source
C C 0.0033 0.0016 'International Tables Vol C Tables 4.2.6.8 and 6.1.1.4'
H H 0.0000 0.0000 'International Tables Vol C Tables 4.2.6.8 and 6.1.1.4'
N N 0.0061 0.0033 'International Tables Vol C Tables 4.2.6.8 and 6.1.1.4'
O O 0.0106 0.0060 'International Tables Vol C Tables 4.2.6.8 and 6.1.1.4'
Cl Cl 0.1484 0.1585 'International Tables Vol C Tables 4.2.6.8 and 6.1.1.4'

loop_
_geom_angle_atom_site_label_1
_geom_angle_atom_site_label_2
_geom_angle_atom_site_label_3
_geom_angle
C2 C1 C6 118.1(4)
C2 C1 C7 122.7(4)
C6 C1 C7 119.2(4)
C1 C2 C3 121.0(6)
C1 C2 Cl1 119.1(4)
C3 C2 Cl1 120.0(6)
C4 C3 C2 119.4(8)
C4 C3 H3 120.3
C2 C3 H3 120.3
C5 C4 C3 120.8(8)
C5 C4 H4 119.6
C3 C4 H4 119.6
C4 C5 C6 121.0(9)
C4 C5 H5 119.5
C6 C5 H5 119.5
C5 C6 C1 119.6(6)
C5 C6 H6 120.2
C1 C6 H6 120.2
N1 C7 C1 111.7(3)
N1 C7 H7A 109.3
C1 C7 H7A 109.3
N1 C7 H7B 109.3
C1 C7 H7B 109.3
H7A C7 H7B 107.9
N1 C8 O2 116.5(3)
N1 C8 C9 129.5(3)
O2 C8 C9 114.1(3)
C8 C9 C10 107.1(3)
C8 C9 C13 127.3(3)
C10 C9 C13 125.6(3)
O1 C10 C9 130.2(4)
O1 C10 C11 123.0(4)
C9 C10 C11 106.8(3)
O2 C11 C10 105.6(3)
O2 C11 H11A 110.6
C10 C11 H11A 110.6
O2 C11 H11B 110.6
C10 C11 H11B 110.6
H11A C11 H11B 108.7
C14 C13 C9 112.0(3)
C14 C13 H13A 109.2
C9 C13 H13A 109.2
C14 C13 H13B 109.2
C9 C13 H13B 109.2
H13A C13 H13B 107.9
O3 C14 C13 107.5(3)
O3 C14 H14A 110.2
C13 C14 H14A 110.2
O3 C14 H14B 110.2
C13 C14 H14B 110.2
H14A C14 H14B 108.5
O4 C16 O3 125.8(5)
O4 C16 H16 117.1
O3 C16 H16 117.1
C8 N1 C7 124.6(3)
C8 N1 H1 122(2)
C7 N1 H1 113(2)
C8 O2 C11 106.5(3)
C16 O3 C14 116.9(4)

loop_
_geom_bond_atom_site_label_1
_geom_bond_atom_site_label_2
_geom_bond_distance
C1 C2 1.379(6)
C1 C6 1.396(7)
C1 C7 1.503(5)
C2 C3 1.388(9)
C2 Cl1 1.742(6)
C3 C4 1.370(14)
C3 H3 0.9300
C4 C5 1.333(14)
C4 H4 0.9300
C5 C6 1.391(9)
C5 H5 0.9300
C6 H6 0.9300
C7 N1 1.467(5)
C7 H7A 0.9700
C7 H7B 0.9700
C8 N1 1.314(4)
C8 O2 1.349(4)
C8 C9 1.381(5)
C9 C10 1.386(5)
C9 C13 1.492(5)
C10 O1 1.247(5)
C10 C11 1.504(6)
C11 O2 1.434(5)
C11 H11A 0.9700
C11 H11B 0.9700
C13 C14 1.487(5)
C13 H13A 0.9700
C13 H13B 0.9700
C14 O3 1.448(5)
C14 H14A 0.9700
C14 H14B 0.9700
C16 O4 1.181(7)
C16 O3 1.307(7)
C16 H16 0.9300
N1 H1 0.89(3)
